data_4116188
loop_
_publ_author_name
'Vincent J. Catalano'
'Byron L. Bennett'
'Renante L. Yson'
'Bruce C. Noll'

_publ_contact_author_address
;
Department of Chemistry
University of Nevada
Reno, NV  89557
;
_publ_contact_author_email vjc@unr.edu
_publ_contact_author_name 'Professor Vincent J. Catalano'
_publ_contact_author_phone '775 784 1329'
_publ_section_title
;
 Synthesis and Characterization of Pd(0) and Pt(0) Metallocryptands
 Encapsulating Tl+ Ion
;
_journal_name_full 'Journal of the American Chemical Society'
_journal_page_first 10056
_journal_page_last 10062
_journal_paper_doi 10.1021/ja001672s
_journal_volume 122
_journal_year 2000
_chemical_formula_sum 'C126 H78 Cl0 N7 O7 P6 Pd2 Tl'
_chemical_formula_weight 2404.94
_chemical_name_common 4
_chemical_name_systematic
; 
 ? 
;
_space_group_IT_number 167
_symmetry_cell_setting rhombohedral
_symmetry_space_group_name_Hall '-R 3 2"c'
_symmetry_space_group_name_H-M 'R -3 c :H'
_atom_sites_solution_hydrogens geom
_atom_sites_solution_primary direct
_atom_sites_solution_secondary difmap
_audit_creation_method SHELXL-97
_cell_angle_alpha 90.00
_cell_angle_beta 90.00
_cell_angle_gamma 120.00
_cell_formula_units_Z 6
_cell_length_a 19.3462(2)
_cell_length_b 19.3462(2)
_cell_length_c 51.7863(8)
_cell_measurement_reflns_used 7529
_cell_measurement_temperature 138(2)
_cell_measurement_theta_max 30.00
_cell_measurement_theta_min 1.45
_cell_volume 16785.6(4)
_computing_cell_refinement 'Siemens SAINT'
_computing_data_collection 'Siemens SMART'
_computing_data_reduction 'Siemens SHELXTL'
_computing_molecular_graphics 'Siemens SHELXTL'
_computing_publication_material 'Siemens SHELXTL'
_computing_structure_refinement 'SHELXL-97 (Sheldrick, 1997)'
_computing_structure_solution 'SHELXS-97 (Sheldrick, 1990)'
_diffrn_ambient_temperature 138(2)
_diffrn_measured_fraction_theta_full 1.000
_diffrn_measured_fraction_theta_max 1.000
_diffrn_measurement_method '\w scans'
_diffrn_radiation_monochromator graphite
_diffrn_radiation_source 'sealed tube'
_diffrn_radiation_type MoK\a
_diffrn_radiation_wavelength 0.71073
_diffrn_reflns_av_R_equivalents 0.069
_diffrn_reflns_av_sigmaI/netI 0.039
_diffrn_reflns_limit_h_max 0
_diffrn_reflns_limit_h_min -23
_diffrn_reflns_limit_k_max 27
_diffrn_reflns_limit_k_min 0
_diffrn_reflns_limit_l_max 72
_diffrn_reflns_limit_l_min 0
_diffrn_reflns_number 49051
_diffrn_reflns_theta_full 30.00
_diffrn_reflns_theta_max 30.00
_diffrn_reflns_theta_min 1.45
_exptl_absorpt_coefficient_mu 1.890
_exptl_absorpt_correction_T_max 0.81
_exptl_absorpt_correction_T_min 0.72
_exptl_absorpt_correction_type multi-scan
_exptl_absorpt_process_details 'Blessing, Acta Cryst. (1995) A51 33-38.'
_exptl_crystal_colour orange
_exptl_crystal_density_diffrn 1.420
_exptl_crystal_description Block
_exptl_crystal_F_000 7212
_exptl_crystal_size_max 0.24
_exptl_crystal_size_mid 0.15
_exptl_crystal_size_min 0.14
_refine_diff_density_max 2.949
_refine_diff_density_min -1.647
_refine_diff_density_rms 0.309
_refine_ls_extinction_coef 0.00046(7)
_refine_ls_extinction_expression Fc^*^=kFc[1+0.001xFc^2^\l^3^/sin(2\q)]^-1/4^
_refine_ls_extinction_method SHELXL
_refine_ls_goodness_of_fit_ref 1.579
_refine_ls_hydrogen_treatment mixed
_refine_ls_matrix_type full
_refine_ls_number_parameters 218
_refine_ls_number_reflns 5473
_refine_ls_number_restraints 15
_refine_ls_restrained_S_all 1.603
_refine_ls_R_factor_all 0.1167
_refine_ls_R_factor_gt 0.0816
_refine_ls_shift/su_max 0.001
_refine_ls_shift/su_mean 0.000
_refine_ls_structure_factor_coef Fsqd
_refine_ls_weighting_details 'calc w=1/[\s^2^(Fo^2^)+(0.1000P)^2^+0.0000P] where P=(Fo^2^+2Fc^2^)/3'
_refine_ls_weighting_scheme calc
_refine_ls_wR_factor_gt 0.2356
_refine_ls_wR_factor_ref 0.2498
_reflns_number_gt 3703
_reflns_number_total 5473
_reflns_threshold_expression >2sigma(I)
_cod_data_source_file ja001672s_1.cif
_cod_data_source_block bc322
_cod_original_cell_volume 16786.2(2)
_cod_original_sg_symbol_H-M 'R -3 c'
_cod_database_code 4116188

loop_
_symmetry_equiv_pos_as_xyz
'x, y, z'
'-y, x-y, z'
'-x+y, -x, z'
'y, x, -z+1/2'
'x-y, -y, -z+1/2'
'-x, -x+y, -z+1/2'
'x+2/3, y+1/3, z+1/3'
'-y+2/3, x-y+1/3, z+1/3'
'-x+y+2/3, -x+1/3, z+1/3'
'y+2/3, x+1/3, -z+5/6'
'x-y+2/3, -y+1/3, -z+5/6'
'-x+2/3, -x+y+1/3, -z+5/6'
'x+1/3, y+2/3, z+2/3'
'-y+1/3, x-y+2/3, z+2/3'
'-x+y+1/3, -x+2/3, z+2/3'
'y+1/3, x+2/3, -z+7/6'
'x-y+1/3, -y+2/3, -z+7/6'
'-x+1/3, -x+y+2/3, -z+7/6'
'-x, -y, -z'
'y, -x+y, -z'
'x-y, x, -z'
'-y, -x, z-1/2'
'-x+y, y, z-1/2'
'x, x-y, z-1/2'
'-x+2/3, -y+1/3, -z+1/3'
'y+2/3, -x+y+1/3, -z+1/3'
'x-y+2/3, x+1/3, -z+1/3'
'-y+2/3, -x+1/3, z-1/6'
'-x+y+2/3, y+1/3, z-1/6'
'x+2/3, x-y+1/3, z-1/6'
'-x+1/3, -y+2/3, -z+2/3'
'y+1/3, -x+y+2/3, -z+2/3'
'x-y+1/3, x+2/3, -z+2/3'
'-y+1/3, -x+2/3, z+1/6'
'-x+y+1/3, y+2/3, z+1/6'
'x+1/3, x-y+2/3, z+1/6'

loop_
_atom_site_label
_atom_site_type_symbol
_atom_site_fract_x
_atom_site_fract_y
_atom_site_fract_z
_atom_site_U_iso_or_equiv
_atom_site_adp_type
_atom_site_occupancy
_atom_site_symmetry_multiplicity
_atom_site_calc_flag
_atom_site_refinement_flags
_atom_site_disorder_assembly
_atom_site_disorder_group
Pd1 Pd 1.0000 0.0000 0.696696(12) 0.0215(2) Uani 1 3 d S . .
Tl1 Tl 1.0000 0.0000 0.7500 0.0497(3) Uani 1 6 d S . .
P1 P 1.13772(8) 0.07642(7) 0.68940(3) 0.0273(3) Uani 1 1 d . . .
N1 N 1.2042(2) 0.0317(2) 0.72570(8) 0.0301(9) Uani 1 1 d . . .
C1 C 1.2021(3) 0.0365(3) 0.69972(10) 0.0308(11) Uani 1 1 d . . .
C2 C 1.2416(3) 0.0112(3) 0.68328(12) 0.0388(13) Uani 1 1 d . . .
H2A H 1.2383 0.0148 0.6655 0.047 Uiso 1 1 calc R . .
C3 C 1.2864(3) -0.0197(3) 0.69400(12) 0.0393(13) Uani 1 1 d . . .
H3A H 1.3129 -0.0378 0.6835 0.047 Uiso 1 1 calc R . .
C4 C 1.2910(3) -0.0230(4) 0.72064(13) 0.0390(13) Uani 1 1 d . . .
H4A H 1.3217 -0.0418 0.7284 0.047 Uiso 1 1 calc R . .
C5 C 1.2478(3) 0.0029(3) 0.73557(11) 0.0321(11) Uani 1 1 d . . .
C6 C 1.1556(3) 0.0861(3) 0.65445(12) 0.0341(12) Uani 1 1 d . . .
C7 C 1.2011(4) 0.1570(4) 0.64159(12) 0.0544(18) Uani 1 1 d . . .
H7A H 1.2267 0.2042 0.6510 0.065 Uiso 1 1 calc R . .
C8 C 1.2098(4) 0.1597(5) 0.61479(13) 0.069(2) Uani 1 1 d . . .
H8A H 1.2407 0.2082 0.6065 0.082 Uiso 1 1 calc R . .
C9 C 1.1723(5) 0.0898(4) 0.60071(14) 0.058(2) Uani 1 1 d . . .
H9A H 1.1788 0.0905 0.5829 0.070 Uiso 1 1 calc R . .
C10 C 1.1244(4) 0.0181(5) 0.61358(13) 0.0574(18) Uani 1 1 d . . .
H10A H 1.0966 -0.0291 0.6043 0.069 Uiso 1 1 calc R . .
C11 C 1.1184(4) 0.0172(4) 0.63951(12) 0.0474(15) Uani 1 1 d . . .
H11A H 1.0881 -0.0316 0.6477 0.057 Uiso 1 1 calc R . .
C12 C 1.1966(3) 0.1773(3) 0.70243(10) 0.0305(11) Uani 1 1 d . . .
C13 C 1.1579(3) 0.2100(3) 0.71567(12) 0.0396(13) Uani 1 1 d . . .
H13A H 1.1029 0.1804 0.7177 0.048 Uiso 1 1 calc R . .
C14 C 1.2003(4) 0.2875(4) 0.72620(14) 0.0506(16) Uani 1 1 d . . .
H14A H 1.1740 0.3087 0.7354 0.061 Uiso 1 1 calc R . .
C15 C 1.2823(4) 0.3314(4) 0.72256(12) 0.0470(15) Uani 1 1 d . . .
H15A H 1.3111 0.3831 0.7290 0.056 Uiso 1 1 calc R . .
C16 C 1.3206(4) 0.2994(4) 0.70967(12) 0.0474(16) Uani 1 1 d . . .
H16A H 1.3756 0.3292 0.7076 0.057 Uiso 1 1 calc R . .
C17 C 1.2790(3) 0.2227(3) 0.69950(11) 0.0401(13) Uani 1 1 d . . .
H17A H 1.3062 0.2017 0.6907 0.048 Uiso 1 1 calc R . .
C1S C 0.8362(7) -0.0490(11) 0.5200(4) 0.085(5) Uiso 0.33 1 d PGU A 2
C2S C 0.7869(10) -0.0698(11) 0.4986(3) 0.074(4) Uiso 0.33 1 d PGU A 2
C3S C 0.7057(9) -0.1233(10) 0.5010(3) 0.052(3) Uiso 0.33 1 d PGU A 2
C4S C 0.6739(7) -0.1559(8) 0.5249(3) 0.034(3) Uiso 0.33 1 d PGU A 2
C5S C 0.7232(11) -0.1351(10) 0.5464(3) 0.073(4) Uiso 0.33 1 d PGU A 2
C6S C 0.8044(10) -0.0816(12) 0.5439(3) 0.084(5) Uiso 0.33 1 d PGU A 2
C7S C 0.8235(7) -0.0896(10) 0.5183(4) 0.075(4) Uiso 0.33 1 d PGU B 3
C8S C 0.8158(10) -0.0994(12) 0.5449(4) 0.082(5) Uiso 0.33 1 d PGU B 3
C9S C 0.7412(12) -0.1308(12) 0.5563(3) 0.072(4) Uiso 0.33 1 d PGU B 3
C10S C 0.6742(9) -0.1524(10) 0.5412(3) 0.059(4) Uiso 0.33 1 d PGU B 3
C11S C 0.6819(8) -0.1426(9) 0.5146(3) 0.036(3) Uiso 0.33 1 d PGU B 3
C12S C 0.7566(10) -0.1112(9) 0.5032(3) 0.056(4) Uiso 0.33 1 d PGU B 3
N2 N 1.0000 0.0000 0.5537(12) 0.15(2) Uiso 0.50 3 d SPD . .
O1A O 0.961(4) 0.029(5) 0.539(2) 0.30(3) Uiso 0.25 1 d PDU . .
O1 O 1.0000 0.0000 0.5230(12) 0.30(3) Uiso 0.75 3 d SPDU . .
O2S O 0.8549(12) -0.0368(12) 0.5462(3) 0.081(5) Uiso 0.33 1 d P C 4
O1S O 0.773(2) -0.1068(16) 0.5551(6) 0.107(9) Uiso 0.33 1 d P C 4

loop_
_atom_site_aniso_label
_atom_site_aniso_U_11
_atom_site_aniso_U_22
_atom_site_aniso_U_33
_atom_site_aniso_U_23
_atom_site_aniso_U_13
_atom_site_aniso_U_12
Pd1 0.0220(2) 0.0220(2) 0.0204(4) 0.000 0.000 0.01100(12)
Tl1 0.0644(3) 0.0644(3) 0.0204(3) 0.000 0.000 0.03219(16)
P1 0.0239(6) 0.0284(6) 0.0261(7) 0.0015(5) 0.0030(5) 0.0104(5)
N1 0.025(2) 0.027(2) 0.036(3) -0.0026(18) 0.0002(17) 0.0108(17)
C1 0.022(2) 0.030(2) 0.037(3) -0.001(2) 0.005(2) 0.010(2)
C2 0.032(3) 0.035(3) 0.045(3) -0.001(2) 0.014(2) 0.014(2)
C3 0.030(3) 0.041(3) 0.050(4) 0.002(3) 0.016(2) 0.020(2)
C4 0.026(3) 0.036(3) 0.056(4) 0.000(3) 0.005(2) 0.017(2)
C5 0.024(2) 0.026(2) 0.044(3) 0.004(2) 0.004(2) 0.011(2)
C6 0.029(3) 0.042(3) 0.028(3) 0.002(2) 0.005(2) 0.015(2)
C7 0.040(3) 0.055(4) 0.034(3) 0.003(3) 0.000(3) -0.002(3)
C8 0.047(4) 0.071(5) 0.037(4) 0.006(3) 0.005(3) -0.008(4)
C9 0.047(4) 0.080(5) 0.024(3) 0.003(3) 0.003(3) 0.014(4)
C10 0.051(4) 0.065(5) 0.042(4) -0.015(3) 0.006(3) 0.018(4)
C11 0.047(4) 0.042(3) 0.042(3) -0.009(3) 0.011(3) 0.014(3)
C12 0.029(2) 0.030(2) 0.023(2) 0.0012(19) 0.001(2) 0.008(2)
C13 0.030(3) 0.033(3) 0.055(4) -0.003(3) -0.003(2) 0.015(2)
C14 0.039(3) 0.041(3) 0.073(5) -0.015(3) -0.002(3) 0.021(3)
C15 0.045(3) 0.033(3) 0.044(4) -0.009(3) -0.003(3) 0.005(3)
C16 0.032(3) 0.043(3) 0.039(3) -0.004(3) 0.005(2) -0.002(2)
C17 0.029(3) 0.040(3) 0.039(3) -0.006(3) 0.008(2) 0.009(2)

loop_
_atom_type_symbol
_atom_type_description
_atom_type_scat_dispersion_real
_atom_type_scat_dispersion_imag
_atom_type_scat_source
C C 0.0033 0.0016 'International Tables Vol C Tables 4.2.6.8 and 6.1.1.4'
H H 0.0000 0.0000 'International Tables Vol C Tables 4.2.6.8 and 6.1.1.4'
N N 0.0061 0.0033 'International Tables Vol C Tables 4.2.6.8 and 6.1.1.4'
P P 0.1023 0.0942 'International Tables Vol C Tables 4.2.6.8 and 6.1.1.4'
Pd Pd -0.9988 1.0072 'International Tables Vol C Tables 4.2.6.8 and 6.1.1.4'
Tl Tl -2.8358 9.6688 'International Tables Vol C Tables 4.2.6.8 and 6.1.1.4'
O O 0.0106 0.0060 'International Tables Vol C Tables 4.2.6.8 and 6.1.1.4'
Cl Cl 0.1484 0.1585 'International Tables Vol C Tables 4.2.6.8 and 6.1.1.4'

loop_
_geom_angle_atom_site_label_1
_geom_angle_atom_site_label_2
_geom_angle_atom_site_label_3
_geom_angle
_geom_angle_site_symmetry_1
_geom_angle_site_symmetry_3
P1 Pd1 P1 117.44(2) 2_645 .
P1 Pd1 P1 117.44(2) 2_645 3_765
P1 Pd1 P1 117.44(2) . 3_765
P1 Pd1 Tl1 99.29(4) 2_645 .
P1 Pd1 Tl1 99.29(4) . .
P1 Pd1 Tl1 99.29(4) 3_765 .
Pd1 Tl1 Pd1 180.0 4_646 .
C12 P1 C6 105.7(2) . .
C12 P1 C1 98.6(3) . .
C6 P1 C1 101.4(2) . .
C12 P1 Pd1 121.28(18) . .
C6 P1 Pd1 108.7(2) . .
C1 P1 Pd1 118.82(16) . .
C5 N1 C1 117.4(4) . .
N1 C1 C2 123.2(5) . .
N1 C1 P1 111.5(4) . .
C2 C1 P1 125.2(5) . .
C1 C2 C3 118.5(6) . .
C4 C3 C2 119.0(5) . .
C3 C4 C5 118.1(5) . .
N1 C5 C4 123.7(5) . .
N1 C5 C5 114.2(3) . 5_556
C4 C5 C5 122.1(4) . 5_556
C7 C6 C11 116.9(6) . .
C7 C6 P1 125.0(5) . .
C11 C6 P1 118.1(4) . .
C6 C7 C8 121.7(7) . .
C9 C8 C7 119.6(7) . .
C8 C9 C10 118.9(7) . .
C11 C10 C9 120.0(6) . .
C10 C11 C6 122.9(6) . .
C13 C12 C17 118.5(5) . .
C13 C12 P1 118.8(4) . .
C17 C12 P1 122.7(4) . .
C12 C13 C14 121.3(5) . .
C15 C14 C13 118.5(6) . .
C16 C15 C14 120.4(6) . .
C15 C16 C17 121.1(6) . .
C16 C17 C12 120.1(5) . .
C2S C1S C6S 120.0 . .
C3S C2S C1S 120.0 . .
C4S C3S C2S 120.0 . .
C5S C4S C3S 120.0 . .
C4S C5S C6S 120.0 . .
C5S C6S C1S 120.0 . .
C8S C7S C12S 120.0 . .
C9S C8S C7S 120.0 . .
C8S C9S C10S 120.0 . .
C11S C10S C9S 120.0 . .
C10S C11S C12S 120.0 . .
C11S C12S C7S 120.0 . .
O1A N2 O1A 92(8) 3_765 .
O1A N2 O1A 92(8) 3_765 2_645
O1A N2 O1A 92(8) . 2_645
O1A N2 O1 56(6) 3_765 .
O1A N2 O1 56(6) . .
O1A N2 O1 56(6) 2_645 .
N2 O1A O1 70(6) . .
O1A O1 O1A 89(6) 3_765 .
O1A O1 O1A 89(6) 3_765 2_645
O1A O1 O1A 89(6) . 2_645
O1A O1 N2 54(4) 3_765 .
O1A O1 N2 54(4) . .
O1A O1 N2 54(4) 2_645 .

loop_
_geom_bond_atom_site_label_1
_geom_bond_atom_site_label_2
_geom_bond_distance
_geom_bond_site_symmetry_2
Pd1 P1 2.3456(13) 2_645
Pd1 P1 2.3456(14) .
Pd1 P1 2.3456(13) 3_765
Pd1 Tl1 2.7678(6) .
Tl1 Pd1 2.7678(6) 4_646
P1 C12 1.829(5) .
P1 C6 1.840(6) .
P1 C1 1.846(5) .
N1 C5 1.326(6) .
N1 C1 1.355(7) .
C1 C2 1.389(7) .
C2 C3 1.393(8) .
C3 C4 1.390(9) .
C4 C5 1.404(7) .
C5 C5 1.501(11) 5_556
C6 C7 1.377(8) .
C6 C11 1.393(8) .
C7 C8 1.400(9) .
C8 C9 1.383(10) .
C9 C10 1.395(10) .
C10 C11 1.351(8) .
C12 C13 1.382(8) .
C12 C17 1.393(7) .
C13 C14 1.413(8) .
C14 C15 1.389(9) .
C15 C16 1.359(9) .
C16 C17 1.392(8) .
C1S C2S 1.3900 .
C1S C6S 1.3900 .
C2S C3S 1.3900 .
C3S C4S 1.3900 .
C4S C5S 1.3900 .
C5S C6S 1.3900 .
C7S C8S 1.3900 .
C7S C12S 1.3900 .
C8S C9S 1.3900 .
C9S C10S 1.3900 .
C10S C11S 1.3900 .
C11S C12S 1.3900 .
N2 O1A 1.37(8) 3_765
N2 O1A 1.37(8) .
N2 O1A 1.37(8) 2_645
N2 O1 1.60(7) .
O1A O1 1.42(12) .
O1 O1A 1.42(12) 3_765
O1 O1A 1.42(12) 2_645
O2S O1S 1.56(4) .

loop_
_geom_torsion_atom_site_label_1
_geom_torsion_atom_site_label_2
_geom_torsion_atom_site_label_3
_geom_torsion_atom_site_label_4
_geom_torsion
_geom_torsion_site_symmetry_1
_geom_torsion_site_symmetry_4
P1 Pd1 Tl1 Pd1 0(5) 2_645 4_646
P1 Pd1 Tl1 Pd1 0.0(14) . 4_646
P1 Pd1 Tl1 Pd1 0(7) 3_765 4_646
P1 Pd1 P1 C12 48.2(2) 2_645 .
P1 Pd1 P1 C12 -163.1(2) 3_765 .
Tl1 Pd1 P1 C12 -57.5(2) . .
P1 Pd1 P1 C6 -74.50(19) 2_645 .
P1 Pd1 P1 C6 74.24(19) 3_765 .
Tl1 Pd1 P1 C6 179.87(18) . .
P1 Pd1 P1 C1 170.43(19) 2_645 .
P1 Pd1 P1 C1 -40.8(2) 3_765 .
Tl1 Pd1 P1 C1 64.8(2) . .
C5 N1 C1 C2 1.5(7) . .
C5 N1 C1 P1 179.3(4) . .
C12 P1 C1 N1 66.0(4) . .
C6 P1 C1 N1 174.0(4) . .
Pd1 P1 C1 N1 -67.1(4) . .
C12 P1 C1 C2 -116.3(5) . .
C6 P1 C1 C2 -8.3(5) . .
Pd1 P1 C1 C2 110.6(4) . .
N1 C1 C2 C3 -0.8(8) . .
P1 C1 C2 C3 -178.3(4) . .
C1 C2 C3 C4 -0.9(8) . .
C2 C3 C4 C5 1.9(8) . .
C1 N1 C5 C4 -0.5(7) . .
C1 N1 C5 C5 -178.1(5) . 5_556
C3 C4 C5 N1 -1.2(8) . .
C3 C4 C5 C5 176.2(6) . 5_556
C12 P1 C6 C7 -3.1(6) . .
C1 P1 C6 C7 -105.5(6) . .
Pd1 P1 C6 C7 128.5(5) . .
C12 P1 C6 C11 179.1(5) . .
C1 P1 C6 C11 76.7(5) . .
Pd1 P1 C6 C11 -49.3(5) . .
C11 C6 C7 C8 -0.1(10) . .
P1 C6 C7 C8 -178.0(6) . .
C6 C7 C8 C9 -0.2(12) . .
C7 C8 C9 C10 1.9(12) . .
C8 C9 C10 C11 -3.1(12) . .
C9 C10 C11 C6 2.9(11) . .
C7 C6 C11 C10 -1.2(10) . .
P1 C6 C11 C10 176.8(6) . .
C6 P1 C12 C13 120.7(5) . .
C1 P1 C12 C13 -134.8(5) . .
Pd1 P1 C12 C13 -3.3(5) . .
C6 P1 C12 C17 -59.1(5) . .
C1 P1 C12 C17 45.3(5) . .
Pd1 P1 C12 C17 176.8(4) . .
C17 C12 C13 C14 -0.3(9) . .
P1 C12 C13 C14 179.9(5) . .
C12 C13 C14 C15 1.2(10) . .
C13 C14 C15 C16 -1.6(10) . .
C14 C15 C16 C17 1.0(10) . .
C15 C16 C17 C12 0.0(10) . .
C13 C12 C17 C16 -0.3(9) . .
P1 C12 C17 C16 179.5(5) . .
C6S C1S C2S C3S 0.0 . .
C1S C2S C3S C4S 0.0 . .
C2S C3S C4S C5S 0.0 . .
C3S C4S C5S C6S 0.0 . .
C4S C5S C6S C1S 0.0 . .
C2S C1S C6S C5S 0.0 . .
C12S C7S C8S C9S 0.0 . .
C7S C8S C9S C10S 0.0 . .
C8S C9S C10S C11S 0.0 . .
C9S C10S C11S C12S 0.0 . .
C10S C11S C12S C7S 0.0 . .
C8S C7S C12S C11S 0.0 . .
O1A N2 O1A O1 46(4) 3_765 .
O1A N2 O1A O1 -46(4) 2_645 .
N2 O1A O1 O1A -44(3) . 3_765
N2 O1A O1 O1A 44(3) . 2_645
O1A N2 O1 O1A 120.00(2) . 3_765
O1A N2 O1 O1A -120.00(3) 2_645 3_765
O1A N2 O1 O1A -120.00(7) 3_765 .
O1A N2 O1 O1A 120.00(7) 2_645 .
O1A N2 O1 O1A 120.00(3) 3_765 2_645
O1A N2 O1 O1A -120.00(2) . 2_645
